data_9011062
loop_
_publ_author_name
'O'Connor B H'
'Dale, D. H.'

_publ_section_title
;
 A neutron diffraction analysis of the crystal
 structure of tetragonal nickel sulphate hexadeuterate
 Locality: synthetic
;
_journal_name_full 'Acta Crystallographica'
_journal_page_first 705
_journal_page_last 709
_journal_paper_doi 10.1107/S0365110X66003748
_journal_volume 21
_journal_year 1966
_chemical_formula_structural Ni(SO4)*6D2O
_chemical_formula_sum 'D12 Ni O10 S'
_chemical_name_mineral 'Retgersite (deuterated)'
_space_group_IT_number 92
_symmetry_space_group_name_Hall 'P 4abw 2nw'
_symmetry_space_group_name_H-M 'P 41 21 2'
_cell_angle_alpha 90
_cell_angle_beta 90
_cell_angle_gamma 90
_cell_length_a 6.790
_cell_length_b 6.790
_cell_length_c 18.305
_cell_formula_units_Z 4
_cell_volume 843.936
_exptl_crystal_density_diffrn 2.164
_cod_original_formula_sum 'Ni S O10 D12'
_cod_database_code 9011062

loop_
_symmetry_equiv_pos_as_xyz
x,y,z
y,x,-z
1/2-y,1/2+x,1/4+z
1/2-x,1/2+y,1/4-z
-x,-y,1/2+z
-y,-x,1/2-z
1/2+y,1/2-x,3/4+z
1/2+x,1/2-y,3/4-z

loop_
_atom_site_label
_atom_site_fract_x
_atom_site_fract_y
_atom_site_fract_z
_atom_site_U_iso_or_equiv
Ni 0.21010 0.21010 0.00000 0.01520
S 0.71260 0.71260 0.00000 0.02153
O4 0.62260 0.61910 0.06480 0.03420
O5 0.92480 0.67570 -0.00030 0.02406
O1 0.17140 -0.04890 0.05180 0.02913
O2 0.47200 0.24490 0.05640 0.01773
O3 0.06410 0.35640 0.08520 0.02153
D11 0.07540 -0.14090 0.03990 0.03040
D12 0.24930 -0.08620 0.09590 0.03546
D21 0.56790 0.14110 0.04930 0.04179
D22 0.54230 0.36860 0.05650 0.02786
D31 -0.01150 0.46750 0.06810 0.03800
D32 -0.01780 0.27330 0.11550 0.02913

_database_code_amcsd 0009303
